data_2237921
loop_
_publ_author_name
'Pozza Silveira, Gustavo'
'Oliver, Allen G.'
'Noll, Bruce C.'

_publ_section_title
;
 5-Benzyloxy-3-methyl-1-tosyl-1<i>H</i>-indole
;
_journal_coeditor_code KJ2226
_journal_issue 6
_journal_name_full 'Acta Crystallographica Section E'
_journal_page_first o979
_journal_paper_doi 10.1107/S1600536813014001
_journal_volume 69
_journal_year 2013
_chemical_formula_iupac 'C23 H21 N O3 S'
_chemical_formula_moiety 'C23 H21 N O3 S'
_chemical_formula_sum 'C23 H21 N O3 S'
_chemical_formula_weight 391.47
_chemical_melting_point 402
_chemical_name_common 5-(benzyloxy)-3-methyl-1-tosyl-1H-indole
_chemical_name_systematic
;
5-Benzyloxy-3-methyl-1-tosyl-1<i>H</i>-indole
;
_space_group_crystal_system monoclinic
_space_group_IT_number 14
_space_group_name_Hall '-P 2yn'
_space_group_name_H-M_alt 'P 1 21/n 1'
_symmetry_space_group_name_Hall '-P 2yn'
_symmetry_space_group_name_H-M 'P 1 21/n 1'
_atom_sites_solution_hydrogens geom
_atom_sites_solution_primary direct
_atom_sites_solution_secondary difmap
_audit_creation_method SHELXL-2012
_cell_angle_alpha 90
_cell_angle_beta 90.884(11)
_cell_angle_gamma 90
_cell_formula_units_Z 4
_cell_length_a 8.317(3)
_cell_length_b 15.601(6)
_cell_length_c 14.752(5)
_cell_measurement_reflns_used 9980
_cell_measurement_temperature 100(2)
_cell_measurement_theta_max 31.57
_cell_measurement_theta_min 2.61
_cell_volume 1913.9(12)
_computing_cell_refinement 'SAINT (Bruker, 2008)'
_computing_data_collection 'APEX2 (Bruker, 2008)'
_computing_data_reduction 'SAINT (Bruker, 2008)'
_computing_molecular_graphics 'XP in SHELXTL (Sheldrick, 2008)'
_computing_publication_material 'publCIF (Westrip, 2010)'
_computing_structure_refinement 'SHELXL2012 (Sheldrick, 2008)'
_computing_structure_solution 'SHELXS97 (Sheldrick, 2008)'
_diffrn_ambient_temperature 100(2)
_diffrn_detector_area_resol_mean 8.33
_diffrn_measured_fraction_theta_full 1.000
_diffrn_measured_fraction_theta_max 0.995
_diffrn_measurement_device_type 'Bruker APEXII'
_diffrn_measurement_method 'combination of \w and \f-scans '
_diffrn_radiation_monochromator graphite
_diffrn_radiation_type MoK\a
_diffrn_radiation_wavelength 0.71073
_diffrn_reflns_av_R_equivalents 0.0256
_diffrn_reflns_limit_h_max 12
_diffrn_reflns_limit_h_min -10
_diffrn_reflns_limit_k_max 22
_diffrn_reflns_limit_k_min -22
_diffrn_reflns_limit_l_max 21
_diffrn_reflns_limit_l_min -21
_diffrn_reflns_number 30660
_diffrn_reflns_theta_full 25.242
_diffrn_reflns_theta_max 31.630
_diffrn_reflns_theta_min 1.900
_exptl_absorpt_coefficient_mu 0.194
_exptl_absorpt_correction_T_max 0.7462
_exptl_absorpt_correction_T_min 0.6355
_exptl_absorpt_correction_type multi-scan
_exptl_absorpt_process_details '(SADABS; Bruker, 2008)'
_exptl_crystal_colour colourless
_exptl_crystal_density_diffrn 1.358
_exptl_crystal_description block
_exptl_crystal_F_000 824
_exptl_crystal_size_max 0.394
_exptl_crystal_size_mid 0.327
_exptl_crystal_size_min 0.145
_refine_diff_density_max 0.588
_refine_diff_density_min -0.420
_refine_ls_extinction_method none
_refine_ls_goodness_of_fit_ref 1.035
_refine_ls_hydrogen_treatment constr
_refine_ls_matrix_type full
_refine_ls_number_parameters 255
_refine_ls_number_reflns 6415
_refine_ls_number_restraints 0
_refine_ls_restrained_S_all 1.035
_refine_ls_R_factor_all 0.0432
_refine_ls_R_factor_gt 0.0365
_refine_ls_shift/su_max 0.001
_refine_ls_shift/su_mean 0.000
_refine_ls_structure_factor_coef Fsqd
_refine_ls_weighting_details
;
 w=1/[\s^2^(Fo^2^)+(0.0536P)^2^+0.7750P]
 where P=(Fo^2^+2Fc^2^)/3
;
_refine_ls_weighting_scheme calc
_refine_ls_wR_factor_gt 0.0971
_refine_ls_wR_factor_ref 0.1022
_reflns_number_gt 5550
_reflns_number_total 6415
_reflns_threshold_expression I>2\s(I)
_cod_data_source_file kj2226.cif
_cod_data_source_block I
_cod_original_cell_volume 1914.1(12)
_cod_database_code 2237921
_cod_database_fobs_code 2237921
_shelx_space_group_comment
;
The symmetry employed for this shelxl refinement is uniquely defined
by the following loop, which should always be used as a source of
symmetry information in preference to the above space-group names.
They are only intended as comments.
;
_shelx_estimated_absorpt_t_min 0.928
_shelx_estimated_absorpt_t_max 0.972
_shelxl_version_number .000002012

loop_
_space_group_symop_operation_xyz
'x, y, z'
'-x+1/2, y+1/2, -z+1/2'
'-x, -y, -z'
'x-1/2, -y-1/2, z-1/2'

loop_
_atom_site_type_symbol
_atom_site_label
_atom_site_fract_x
_atom_site_fract_y
_atom_site_fract_z
_atom_site_U_iso_or_equiv
_atom_site_adp_type
_atom_site_calc_flag
_atom_site_occupancy
N N1 0.84082(10) 0.26302(5) 0.60391(6) 0.01478(15) Uani d 1
O O1 0.35145(9) 0.40007(6) 0.39442(5) 0.02043(16) Uani d 1
S S1 0.98068(3) 0.19050(2) 0.58368(2) 0.01438(6) Uani d 1
O O2 1.08199(9) 0.19022(5) 0.66274(5) 0.01998(15) Uani d 1
C C2 0.77142(12) 0.27143(6) 0.69017(6) 0.01592(17) Uani d 1
H H2 0.8203 0.2534 0.7456 0.019 Uiso calc 1
O O3 1.04493(9) 0.21088(5) 0.49733(5) 0.01909(15) Uani d 1
C C3 0.62522(12) 0.30883(6) 0.68241(6) 0.01519(17) Uani d 1
C C3' 0.59545(12) 0.32359(6) 0.58690(6) 0.01410(17) Uani d 1
C C4 0.46627(12) 0.36208(7) 0.54150(6) 0.01652(18) Uani d 1
H H4 0.3777 0.3846 0.5737 0.020 Uiso calc 1
C C5 0.47154(12) 0.36630(7) 0.44789(6) 0.01665(18) Uani d 1
C C6 0.60430(13) 0.33495(7) 0.40057(7) 0.01818(19) Uani d 1
H H6 0.6050 0.3390 0.3363 0.022 Uiso calc 1
C C7 0.73415(12) 0.29828(7) 0.44561(7) 0.01689(18) Uani d 1
H H7 0.8246 0.2777 0.4136 0.020 Uiso calc 1
C C7' 0.72720(12) 0.29276(6) 0.53938(6) 0.01406(16) Uani d 1
C C8 0.51260(13) 0.33196(7) 0.75577(7) 0.0202(2) Uani d 1
H H8A 0.5623 0.3187 0.8148 0.030 Uiso calc 1
H H8B 0.4129 0.2991 0.7484 0.030 Uiso calc 1
H H8C 0.4884 0.3934 0.7525 0.030 Uiso calc 1
C C9 0.21302(12) 0.42980(7) 0.44164(7) 0.01792(18) Uani d 1
H H9A 0.2426 0.4792 0.4806 0.022 Uiso calc 1
H H9B 0.1713 0.3836 0.4808 0.022 Uiso calc 1
C C10 0.08711(11) 0.45595(6) 0.37411(6) 0.01452(17) Uani d 1
C C11 0.02533(13) 0.53835(7) 0.37424(7) 0.01724(18) Uani d 1
H H11 0.0674 0.5795 0.4157 0.021 Uiso calc 1
C C12 -0.09749(14) 0.56142(7) 0.31438(7) 0.0217(2) Uani d 1
H H12 -0.1390 0.6181 0.3148 0.026 Uiso calc 1
C C13 -0.15915(13) 0.50175(8) 0.25425(7) 0.0240(2) Uani d 1
H H13 -0.2447 0.5171 0.2140 0.029 Uiso calc 1
C C14 -0.09673(13) 0.41950(8) 0.25233(7) 0.0222(2) Uani d 1
H H14 -0.1380 0.3788 0.2101 0.027 Uiso calc 1
C C15 0.02576(13) 0.39676(7) 0.31194(7) 0.01826(18) Uani d 1
H H15 0.0685 0.3403 0.3105 0.022 Uiso calc 1
C C16 0.87513(12) 0.09408(6) 0.57724(6) 0.01472(17) Uani d 1
C C17 0.82732(14) 0.06170(7) 0.49366(7) 0.0208(2) Uani d 1
H H17 0.8571 0.0897 0.4392 0.025 Uiso calc 1
C C18 0.73530(15) -0.01231(7) 0.49093(7) 0.0232(2) Uani d 1
H H18 0.7026 -0.0352 0.4339 0.028 Uiso calc 1
C C19 0.68993(13) -0.05376(7) 0.56976(7) 0.01902(19) Uani d 1
C C20 0.73877(14) -0.01942(7) 0.65257(7) 0.0206(2) Uani d 1
H H20 0.7076 -0.0469 0.7070 0.025 Uiso calc 1
C C21 0.83179(13) 0.05392(7) 0.65732(7) 0.01885(19) Uani d 1
H H21 0.8655 0.0765 0.7143 0.023 Uiso calc 1
C C22 0.59305(15) -0.13461(8) 0.56597(9) 0.0263(2) Uani d 1
H H22A 0.5294 -0.1360 0.5095 0.040 Uiso calc 1
H H22B 0.5209 -0.1366 0.6178 0.040 Uiso calc 1
H H22C 0.6654 -0.1842 0.5681 0.040 Uiso calc 1

loop_
_atom_site_aniso_label
_atom_site_aniso_U_11
_atom_site_aniso_U_22
_atom_site_aniso_U_33
_atom_site_aniso_U_12
_atom_site_aniso_U_13
_atom_site_aniso_U_23
N1 0.0144(4) 0.0164(4) 0.0135(3) 0.0039(3) -0.0007(3) 0.0004(3)
O1 0.0149(3) 0.0329(4) 0.0135(3) 0.0072(3) -0.0001(3) 0.0038(3)
S1 0.01210(11) 0.01661(11) 0.01444(11) 0.00244(8) 0.00002(8) 0.00062(7)
O2 0.0160(3) 0.0249(4) 0.0189(3) 0.0024(3) -0.0046(3) 0.0003(3)
C2 0.0187(4) 0.0165(4) 0.0125(4) 0.0018(3) -0.0011(3) 0.0009(3)
O3 0.0167(3) 0.0226(3) 0.0180(3) 0.0019(3) 0.0042(3) 0.0027(3)
C3 0.0174(4) 0.0165(4) 0.0116(4) 0.0017(3) -0.0001(3) 0.0003(3)
C3' 0.0146(4) 0.0158(4) 0.0119(4) 0.0009(3) 0.0003(3) 0.0002(3)
C4 0.0149(4) 0.0211(4) 0.0135(4) 0.0037(3) 0.0005(3) 0.0011(3)
C5 0.0148(4) 0.0214(4) 0.0137(4) 0.0021(3) -0.0011(3) 0.0027(3)
C6 0.0172(4) 0.0249(5) 0.0124(4) 0.0024(4) 0.0010(3) 0.0021(3)
C7 0.0154(4) 0.0219(4) 0.0135(4) 0.0027(3) 0.0021(3) 0.0011(3)
C7' 0.0139(4) 0.0152(4) 0.0130(4) 0.0011(3) -0.0007(3) 0.0010(3)
C8 0.0221(5) 0.0251(5) 0.0136(4) 0.0054(4) 0.0027(3) -0.0001(3)
C9 0.0151(4) 0.0245(5) 0.0142(4) 0.0038(4) 0.0000(3) 0.0008(3)
C10 0.0123(4) 0.0173(4) 0.0140(4) 0.0002(3) 0.0002(3) 0.0024(3)
C11 0.0183(5) 0.0173(4) 0.0161(4) 0.0017(3) 0.0008(3) -0.0004(3)
C12 0.0221(5) 0.0246(5) 0.0186(4) 0.0094(4) 0.0021(4) 0.0036(4)
C13 0.0169(5) 0.0378(6) 0.0171(4) 0.0061(4) -0.0024(4) 0.0019(4)
C14 0.0182(5) 0.0293(5) 0.0191(4) -0.0035(4) -0.0025(4) -0.0031(4)
C15 0.0181(5) 0.0166(4) 0.0201(4) -0.0013(3) -0.0003(3) 0.0003(3)
C16 0.0146(4) 0.0155(4) 0.0140(4) 0.0031(3) 0.0007(3) 0.0000(3)
C17 0.0269(5) 0.0216(5) 0.0140(4) -0.0009(4) -0.0005(4) 0.0006(3)
C18 0.0292(6) 0.0226(5) 0.0178(4) -0.0022(4) -0.0025(4) -0.0025(4)
C19 0.0169(4) 0.0171(4) 0.0231(5) 0.0021(3) 0.0019(4) -0.0016(3)
C20 0.0231(5) 0.0202(4) 0.0187(4) 0.0007(4) 0.0054(4) 0.0007(4)
C21 0.0228(5) 0.0196(4) 0.0142(4) 0.0009(4) 0.0023(3) -0.0007(3)
C22 0.0227(5) 0.0219(5) 0.0344(6) -0.0032(4) 0.0025(4) -0.0030(4)

loop_
_atom_type_symbol
_atom_type_description
_atom_type_scat_dispersion_real
_atom_type_scat_dispersion_imag
_atom_type_scat_source
C C 0.0033 0.0016 'International Tables Vol C Tables 4.2.6.8 and 6.1.1.4'
H H 0.0000 0.0000 'International Tables Vol C Tables 4.2.6.8 and 6.1.1.4'
N N 0.0061 0.0033 'International Tables Vol C Tables 4.2.6.8 and 6.1.1.4'
O O 0.0106 0.0060 'International Tables Vol C Tables 4.2.6.8 and 6.1.1.4'
S S 0.1246 0.1234 'International Tables Vol C Tables 4.2.6.8 and 6.1.1.4'

loop_
_geom_angle_atom_site_label_1
_geom_angle_atom_site_label_2
_geom_angle_atom_site_label_3
_geom_angle
C7' N1 C2 107.40(8)
C7' N1 S1 124.73(7)
C2 N1 S1 121.67(7)
C5 O1 C9 115.43(8)
O3 S1 O2 120.40(5)
O3 S1 N1 106.46(5)
O2 S1 N1 105.22(5)
O3 S1 C16 109.83(5)
O2 S1 C16 109.39(5)
N1 S1 C16 104.19(5)
C3 C2 N1 110.09(8)
C2 C3 C3' 106.96(9)
C2 C3 C8 128.25(9)
C3' C3 C8 124.79(9)
C4 C3' C7' 120.85(9)
C4 C3' C3 131.03(9)
C7' C3' C3 108.11(9)
C5 C4 C3' 117.65(9)
O1 C5 C4 124.01(9)
O1 C5 C6 114.85(9)
C4 C5 C6 121.14(9)
C7 C6 C5 121.30(9)
C6 C7 C7' 117.41(9)
C7 C7' C3' 121.62(9)
C7 C7' N1 130.97(9)
C3' C7' N1 107.32(8)
O1 C9 C10 108.98(8)
C11 C10 C15 118.98(9)
C11 C10 C9 120.67(9)
C15 C10 C9 120.32(9)
C10 C11 C12 120.64(10)
C13 C12 C11 119.80(10)
C12 C13 C14 120.18(10)
C15 C14 C13 119.86(10)
C14 C15 C10 120.52(10)
C17 C16 C21 121.18(10)
C17 C16 S1 120.03(8)
C21 C16 S1 118.66(8)
C16 C17 C18 118.73(10)
C17 C18 C19 121.41(10)
C18 C19 C20 118.53(10)
C18 C19 C22 120.95(10)
C20 C19 C22 120.52(10)
C21 C20 C19 121.32(10)
C20 C21 C16 118.84(10)
C3 C2 H2 125.0
N1 C2 H2 125.0
C5 C4 H4 121.2
C3' C4 H4 121.2
C7 C6 H6 119.3
C5 C6 H6 119.3
C6 C7 H7 121.3
C7' C7 H7 121.3
C3 C8 H8A 109.5
C3 C8 H8B 109.5
H8A C8 H8B 109.5
C3 C8 H8C 109.5
H8A C8 H8C 109.5
H8B C8 H8C 109.5
O1 C9 H9A 109.9
C10 C9 H9A 109.9
O1 C9 H9B 109.9
C10 C9 H9B 109.9
H9A C9 H9B 108.3
C10 C11 H11 119.7
C12 C11 H11 119.7
C13 C12 H12 120.1
C11 C12 H12 120.1
C12 C13 H13 119.9
C14 C13 H13 119.9
C15 C14 H14 120.1
C13 C14 H14 120.1
C14 C15 H15 119.7
C10 C15 H15 119.7
C16 C17 H17 120.6
C18 C17 H17 120.6
C17 C18 H18 119.3
C19 C18 H18 119.3
C21 C20 H20 119.3
C19 C20 H20 119.3
C20 C21 H21 120.6
C16 C21 H21 120.6
C19 C22 H22A 109.5
C19 C22 H22B 109.5
H22A C22 H22B 109.5
C19 C22 H22C 109.5
H22A C22 H22C 109.5
H22B C22 H22C 109.5

loop_
_geom_bond_atom_site_label_1
_geom_bond_atom_site_label_2
_geom_bond_distance
N1 C7' 1.4096(13)
N1 C2 1.4116(13)
N1 S1 1.6531(9)
O1 C5 1.3687(12)
O1 C9 1.4320(13)
S1 O3 1.4249(9)
S1 O2 1.4284(9)
S1 C16 1.7436(11)
C2 C3 1.3521(14)
C3 C3' 1.4454(14)
C3 C8 1.4866(14)
C3' C4 1.3933(14)
C3' C7' 1.3955(13)
C4 C5 1.3839(14)
C5 C6 1.4035(14)
C6 C7 1.3831(14)
C7 C7' 1.3880(14)
C9 C10 1.4912(14)
C10 C11 1.3844(14)
C10 C15 1.3928(14)
C11 C12 1.3874(15)
C12 C13 1.3793(17)
C13 C14 1.3847(18)
C14 C15 1.3818(15)
C16 C17 1.3852(14)
C16 C21 1.3897(14)
C17 C18 1.3855(16)
C18 C19 1.3881(16)
C19 C20 1.3889(16)
C19 C22 1.4973(16)
C20 C21 1.3824(16)
C2 H2 0.9500
C4 H4 0.9500
C6 H6 0.9500
C7 H7 0.9500
C8 H8A 0.9800
C8 H8B 0.9800
C8 H8C 0.9800
C9 H9A 0.9900
C9 H9B 0.9900
C11 H11 0.9500
C12 H12 0.9500
C13 H13 0.9500
C14 H14 0.9500
C15 H15 0.9500
C17 H17 0.9500
C18 H18 0.9500
C20 H20 0.9500
C21 H21 0.9500
C22 H22A 0.9800
C22 H22B 0.9800
C22 H22C 0.9800

loop_
_geom_torsion_atom_site_label_1
_geom_torsion_atom_site_label_2
_geom_torsion_atom_site_label_3
_geom_torsion_atom_site_label_4
_geom_torsion
C7' N1 S1 O3 42.42(9)
C2 N1 S1 O3 -168.81(8)
C7' N1 S1 O2 171.26(8)
C2 N1 S1 O2 -39.96(9)
C7' N1 S1 C16 -73.66(9)
C2 N1 S1 C16 75.11(9)
C7' N1 C2 C3 -3.23(11)
S1 N1 C2 C3 -156.71(8)
N1 C2 C3 C3' 1.52(11)
N1 C2 C3 C8 -178.24(10)
C2 C3 C3' C4 -178.08(11)
C8 C3 C3' C4 1.69(18)
C2 C3 C3' C7' 0.77(11)
C8 C3 C3' C7' -179.46(10)
C7' C3' C4 C5 1.80(15)
C3 C3' C4 C5 -179.47(10)
C9 O1 C5 C4 -1.70(15)
C9 O1 C5 C6 178.08(9)
C3' C4 C5 O1 178.12(10)
C3' C4 C5 C6 -1.65(16)
O1 C5 C6 C7 -179.40(10)
C4 C5 C6 C7 0.38(17)
C5 C6 C7 C7' 0.75(16)
C6 C7 C7' C3' -0.59(15)
C6 C7 C7' N1 -176.76(10)
C4 C3' C7' C7 -0.71(15)
C3 C3' C7' C7 -179.70(9)
C4 C3' C7' N1 176.26(9)
C3 C3' C7' N1 -2.73(11)
C2 N1 C7' C7 -179.80(11)
S1 N1 C7' C7 -27.34(16)
C2 N1 C7' C3' 3.62(11)
S1 N1 C7' C3' 156.08(7)
C5 O1 C9 C10 -174.12(9)
O1 C9 C10 C11 -122.47(10)
O1 C9 C10 C15 59.84(12)
C15 C10 C11 C12 0.98(15)
C9 C10 C11 C12 -176.74(10)
C10 C11 C12 C13 0.17(16)
C11 C12 C13 C14 -1.24(17)
C12 C13 C14 C15 1.14(17)
C13 C14 C15 C10 0.02(16)
C11 C10 C15 C14 -1.07(15)
C9 C10 C15 C14 176.66(10)
O3 S1 C16 C17 -17.23(10)
O2 S1 C16 C17 -151.44(9)
N1 S1 C16 C17 96.46(9)
O3 S1 C16 C21 166.80(8)
O2 S1 C16 C21 32.59(10)
N1 S1 C16 C21 -79.50(9)
C21 C16 C17 C18 -0.29(16)
S1 C16 C17 C18 -176.15(9)
C16 C17 C18 C19 0.40(17)
C17 C18 C19 C20 0.04(17)
C17 C18 C19 C22 -178.85(11)
C18 C19 C20 C21 -0.61(17)
C22 C19 C20 C21 178.29(10)
C19 C20 C21 C16 0.71(16)
C17 C16 C21 C20 -0.25(16)
S1 C16 C21 C20 175.66(8)
